data_4107009
loop_
_publ_author_name
'Chandra Kanta De'
'Nisha Mittal'
'Daniel Seidel'

_publ_section_title
;
 A Dual-Catalysis Approach to the Asymmetric Steglich Rearrangement and
 Catalytic Enantioselective Addition of O-Acylated Azlactones to
 Isoquinolines
;
_journal_name_full 'Journal of the American Chemical Society'
_journal_page_first 16802
_journal_page_last 16805
_journal_paper_doi 10.1021/ja208156z
_journal_volume 133
_journal_year 2011
_chemical_absolute_configuration ad
_chemical_formula_sum 'C27 H22 N2 O5'
_chemical_formula_weight 454.47
_chemical_name_systematic
; 
 ? 
;
_space_group_IT_number 4
_symmetry_cell_setting monoclinic
_symmetry_space_group_name_Hall 'P 2yb'
_symmetry_space_group_name_H-M 'P 1 21 1'
_atom_sites_solution_hydrogens geom
_atom_sites_solution_primary direct
_atom_sites_solution_secondary difmap
_audit_creation_method SHELXL-97
_cell_angle_alpha 90.00
_cell_angle_beta 93.480(1)
_cell_angle_gamma 90.00
_cell_formula_units_Z 2
_cell_length_a 9.8858(2)
_cell_length_b 8.2382(1)
_cell_length_c 13.6521(2)
_cell_measurement_reflns_used 5782
_cell_measurement_temperature 100(2)
_cell_measurement_theta_max 65.81
_cell_measurement_theta_min 3.24
_cell_volume 1109.79(3)
_computing_cell_refinement 'Bruker SAINT'
_computing_data_collection 'Bruker SMART'
_computing_data_reduction 'Bruker SAINT'
_computing_molecular_graphics 'Bruker SHELXTL'
_computing_publication_material 'Bruker SHELXTL'
_computing_structure_refinement 'SHELXL-97 (Sheldrick, 2008)'
_computing_structure_solution 'SHELXS-97 (Sheldrick, 2008)'
_diffrn_ambient_temperature 100(2)
_diffrn_measured_fraction_theta_full 0.967
_diffrn_measured_fraction_theta_max 0.967
_diffrn_measurement_device_type 'Bruker SMART APEX CCD'
_diffrn_measurement_method '\f and \w scans'
_diffrn_radiation_monochromator graphite
_diffrn_radiation_source 'fine-focus sealed tube'
_diffrn_radiation_type CuK\a
_diffrn_radiation_wavelength 1.54178
_diffrn_reflns_av_R_equivalents 0.0155
_diffrn_reflns_av_sigmaI/netI 0.0204
_diffrn_reflns_limit_h_max 11
_diffrn_reflns_limit_h_min -11
_diffrn_reflns_limit_k_max 9
_diffrn_reflns_limit_k_min -9
_diffrn_reflns_limit_l_max 15
_diffrn_reflns_limit_l_min -16
_diffrn_reflns_number 6801
_diffrn_reflns_theta_full 65.81
_diffrn_reflns_theta_max 65.81
_diffrn_reflns_theta_min 3.24
_exptl_absorpt_coefficient_mu 0.776
_exptl_absorpt_correction_T_max 0.9622
_exptl_absorpt_correction_T_min 0.8005
_exptl_absorpt_correction_type multi-scan
_exptl_absorpt_process_details 'Bruker SAINT (SADABS)'
_exptl_crystal_colour colourless
_exptl_crystal_density_diffrn 1.360
_exptl_crystal_description plate
_exptl_crystal_F_000 476
_exptl_crystal_size_max 0.30
_exptl_crystal_size_mid 0.20
_exptl_crystal_size_min 0.05
_refine_diff_density_max 0.135
_refine_diff_density_min -0.137
_refine_diff_density_rms 0.030
_refine_ls_abs_structure_details 'Flack H D (1983), Acta Cryst. A39, 876-881'
_refine_ls_abs_structure_Flack -0.13(18)
_refine_ls_extinction_coef 0.0013(3)
_refine_ls_extinction_expression Fc^*^=kFc[1+0.001xFc^2^\l^3^/sin(2\q)]^-1/4^
_refine_ls_extinction_method SHELXL
_refine_ls_goodness_of_fit_ref 1.006
_refine_ls_hydrogen_treatment mixed
_refine_ls_matrix_type full
_refine_ls_number_parameters 313
_refine_ls_number_reflns 3014
_refine_ls_number_restraints 1
_refine_ls_restrained_S_all 1.006
_refine_ls_R_factor_all 0.0308
_refine_ls_R_factor_gt 0.0298
_refine_ls_shift/su_max 0.000
_refine_ls_shift/su_mean 0.000
_refine_ls_structure_factor_coef Fsqd
_refine_ls_weighting_details 'calc w=1/[\s^2^(Fo^2^)+(0.0400P)^2^+0.3600P] where P=(Fo^2^+2Fc^2^)/3'
_refine_ls_weighting_scheme calc
_refine_ls_wR_factor_gt 0.0728
_refine_ls_wR_factor_ref 0.0734
_reflns_number_gt 2939
_reflns_number_total 3014
_reflns_threshold_expression >2sigma(I)
_cod_data_source_file ja208156z_si_002.cif
_cod_data_source_block chandr9
_cod_database_code 4107009

loop_
_symmetry_equiv_pos_as_xyz
'x, y, z'
'-x, y+1/2, -z'

loop_
_atom_site_label
_atom_site_type_symbol
_atom_site_fract_x
_atom_site_fract_y
_atom_site_fract_z
_atom_site_U_iso_or_equiv
_atom_site_adp_type
_atom_site_occupancy
_atom_site_symmetry_multiplicity
_atom_site_calc_flag
_atom_site_refinement_flags
O1 O 0.24787(13) 0.06679(18) 0.87601(9) 0.0237(3) Uani 1 1 d .
O2 O 0.44990(13) -0.01934(19) 0.82723(10) 0.0273(3) Uani 1 1 d .
O3 O 0.02990(13) 0.29623(19) 0.59444(10) 0.0270(3) Uani 1 1 d .
O4 O 0.08178(13) 0.47118(19) 0.71958(10) 0.0259(3) Uani 1 1 d .
O5 O -0.30830(14) 0.19387(19) 1.06961(10) 0.0308(4) Uani 1 1 d .
N1 N 0.10918(17) 0.0159(2) 0.74012(12) 0.0234(4) Uani 1 1 d .
N2 N 0.23829(16) 0.2928(2) 0.67844(11) 0.0207(4) Uani 1 1 d .
C1 C 0.24766(19) -0.0051(3) 0.71107(14) 0.0215(4) Uani 1 1 d .
C2 C 0.33369(19) 0.0107(2) 0.80695(14) 0.0224(4) Uani 1 1 d .
C3 C 0.11726(19) 0.0605(3) 0.82914(14) 0.0218(4) Uani 1 1 d .
C4 C 0.27797(19) 0.1367(3) 0.63707(14) 0.0212(4) Uani 1 1 d .
H4 H 0.217(2) 0.114(3) 0.5754(15) 0.025 Uiso 1 1 d .
C5 C 0.2688(2) -0.1704(3) 0.66411(17) 0.0295(5) Uani 1 1 d .
H5A H 0.2444 -0.2562 0.7095 0.044 Uiso 1 1 calc R
H5B H 0.3641 -0.1823 0.6494 0.044 Uiso 1 1 calc R
H5C H 0.2114 -0.1788 0.6032 0.044 Uiso 1 1 calc R
C6 C 0.0056(2) 0.1017(2) 0.89001(14) 0.0218(4) Uani 1 1 d .
C7 C -0.1260(2) 0.0669(3) 0.85540(14) 0.0245(4) Uani 1 1 d .
H7 H -0.1418 0.0217 0.7917 0.029 Uiso 1 1 calc R
C8 C -0.2347(2) 0.0968(3) 0.91226(15) 0.0260(5) Uani 1 1 d .
H8 H -0.3245 0.0728 0.8880 0.031 Uiso 1 1 calc R
C9 C -0.2100(2) 0.1628(3) 1.00586(14) 0.0257(5) Uani 1 1 d .
C10 C -0.0790(2) 0.2016(3) 1.04011(14) 0.0259(5) Uani 1 1 d .
H10 H -0.0632 0.2494 1.1031 0.031 Uiso 1 1 calc R
C11 C 0.0281(2) 0.1708(3) 0.98297(14) 0.0251(5) Uani 1 1 d .
H11 H 0.1177 0.1967 1.0069 0.030 Uiso 1 1 calc R
C12 C -0.4456(2) 0.1647(3) 1.03575(17) 0.0347(5) Uani 1 1 d .
H12A H -0.4661 0.2252 0.9748 0.052 Uiso 1 1 calc R
H12B H -0.5062 0.2006 1.0857 0.052 Uiso 1 1 calc R
H12C H -0.4587 0.0484 1.0235 0.052 Uiso 1 1 calc R
C13 C 0.42354(19) 0.1424(3) 0.60999(14) 0.0205(4) Uani 1 1 d .
C14 C 0.46804(19) 0.0542(3) 0.53093(14) 0.0224(4) Uani 1 1 d .
H14 H 0.4050 -0.0061 0.4902 0.027 Uiso 1 1 calc R
C15 C 0.6045(2) 0.0544(3) 0.51151(14) 0.0242(4) Uani 1 1 d .
H15 H 0.6345 -0.0050 0.4573 0.029 Uiso 1 1 calc R
C16 C 0.69718(19) 0.1417(3) 0.57170(14) 0.0244(5) Uani 1 1 d .
H16 H 0.7909 0.1389 0.5598 0.029 Uiso 1 1 calc R
C17 C 0.65289(19) 0.2323(3) 0.64868(14) 0.0242(5) Uani 1 1 d .
H17 H 0.7164 0.2932 0.6887 0.029 Uiso 1 1 calc R
C18 C 0.51670(19) 0.2355(3) 0.66831(14) 0.0216(4) Uani 1 1 d .
C19 C 0.46368(19) 0.3390(3) 0.74316(14) 0.0219(4) Uani 1 1 d .
H19 H 0.5248 0.3861 0.7915 0.026 Uiso 1 1 calc R
C20 C 0.3316(2) 0.3696(3) 0.74574(13) 0.0209(4) Uani 1 1 d .
H20 H 0.3003 0.4431 0.7929 0.025 Uiso 1 1 calc R
C21 C 0.1082(2) 0.3479(2) 0.65766(14) 0.0210(4) Uani 1 1 d .
C22 C -0.0463(2) 0.5450(3) 0.71047(15) 0.0242(4) Uani 1 1 d .
C23 C -0.1263(2) 0.5300(3) 0.78905(16) 0.0307(5) Uani 1 1 d .
H23 H -0.1008 0.4606 0.8426 0.037 Uiso 1 1 calc R
C24 C -0.2455(2) 0.6195(3) 0.7876(2) 0.0438(7) Uani 1 1 d .
H24 H -0.3014 0.6135 0.8417 0.053 Uiso 1 1 calc R
C25 C -0.2837(2) 0.7167(4) 0.7090(2) 0.0496(8) Uani 1 1 d .
H25 H -0.3660 0.7762 0.7086 0.059 Uiso 1 1 calc R
C26 C -0.2022(2) 0.7281(3) 0.6302(2) 0.0428(6) Uani 1 1 d .
H26 H -0.2287 0.7954 0.5759 0.051 Uiso 1 1 calc R
C27 C -0.0821(2) 0.6416(3) 0.63053(16) 0.0310(5) Uani 1 1 d .
H27 H -0.0255 0.6486 0.5769 0.037 Uiso 1 1 calc R

loop_
_atom_site_aniso_label
_atom_site_aniso_U_11
_atom_site_aniso_U_22
_atom_site_aniso_U_33
_atom_site_aniso_U_23
_atom_site_aniso_U_13
_atom_site_aniso_U_12
O1 0.0188(7) 0.0280(8) 0.0244(7) 0.0003(6) 0.0012(5) 0.0003(6)
O2 0.0196(8) 0.0278(8) 0.0345(8) 0.0058(7) 0.0026(6) 0.0003(7)
O3 0.0224(7) 0.0281(8) 0.0300(8) -0.0065(7) -0.0023(6) 0.0019(6)
O4 0.0214(7) 0.0272(8) 0.0287(7) -0.0063(6) -0.0013(6) 0.0060(6)
O5 0.0262(8) 0.0366(10) 0.0307(7) -0.0052(7) 0.0101(6) 0.0006(7)
N1 0.0215(9) 0.0236(10) 0.0256(9) -0.0010(7) 0.0039(7) -0.0028(7)
N2 0.0174(8) 0.0224(9) 0.0226(8) -0.0027(7) 0.0021(7) -0.0001(7)
C1 0.0169(10) 0.0222(11) 0.0258(10) -0.0011(9) 0.0047(8) -0.0022(8)
C2 0.0195(10) 0.0185(11) 0.0296(10) 0.0043(8) 0.0042(8) -0.0017(8)
C3 0.0196(10) 0.0187(11) 0.0268(10) 0.0034(9) 0.0000(8) -0.0024(8)
C4 0.0204(10) 0.0192(11) 0.0241(10) -0.0026(8) 0.0015(8) -0.0010(9)
C5 0.0273(11) 0.0227(13) 0.0391(12) -0.0015(10) 0.0086(9) -0.0036(9)
C6 0.0242(10) 0.0183(11) 0.0228(10) 0.0037(8) 0.0024(8) 0.0012(8)
C7 0.0273(11) 0.0235(11) 0.0228(9) -0.0017(9) 0.0024(8) 0.0008(9)
C8 0.0223(11) 0.0266(13) 0.0292(10) 0.0008(9) 0.0023(8) 0.0001(9)
C9 0.0274(11) 0.0217(12) 0.0287(10) 0.0032(9) 0.0088(9) 0.0031(9)
C10 0.0284(11) 0.0257(12) 0.0235(10) -0.0026(9) 0.0019(8) 0.0030(9)
C11 0.0203(10) 0.0260(12) 0.0289(10) 0.0015(9) -0.0001(8) 0.0008(9)
C12 0.0276(12) 0.0356(14) 0.0423(12) -0.0081(11) 0.0144(10) -0.0038(10)
C13 0.0187(10) 0.0202(11) 0.0227(9) 0.0046(8) 0.0020(8) 0.0011(8)
C14 0.0228(10) 0.0210(11) 0.0234(9) 0.0008(9) 0.0012(8) -0.0009(9)
C15 0.0273(11) 0.0225(11) 0.0236(9) 0.0005(9) 0.0072(8) 0.0056(9)
C16 0.0194(10) 0.0251(11) 0.0293(11) 0.0062(9) 0.0062(8) 0.0017(9)
C17 0.0204(11) 0.0236(11) 0.0282(10) 0.0055(9) -0.0016(8) -0.0023(9)
C18 0.0198(10) 0.0216(11) 0.0234(10) 0.0060(9) 0.0013(8) 0.0002(8)
C19 0.0221(10) 0.0203(11) 0.0228(9) 0.0010(8) -0.0012(8) -0.0021(8)
C20 0.0247(11) 0.0200(11) 0.0181(9) -0.0012(8) 0.0005(8) 0.0002(8)
C21 0.0206(10) 0.0200(11) 0.0227(10) 0.0024(8) 0.0023(8) -0.0017(8)
C22 0.0172(10) 0.0227(11) 0.0321(10) -0.0071(9) -0.0022(8) 0.0019(8)
C23 0.0271(12) 0.0311(13) 0.0342(11) -0.0101(10) 0.0047(9) -0.0055(9)
C24 0.0206(11) 0.0557(19) 0.0558(16) -0.0329(14) 0.0082(11) -0.0066(11)
C25 0.0252(12) 0.0466(17) 0.0746(19) -0.0360(15) -0.0156(12) 0.0126(11)
C26 0.0430(14) 0.0298(14) 0.0529(15) -0.0117(12) -0.0195(12) 0.0114(12)
C27 0.0304(12) 0.0272(12) 0.0345(12) -0.0047(10) -0.0053(9) 0.0018(10)

loop_
_atom_type_symbol
_atom_type_description
_atom_type_scat_dispersion_real
_atom_type_scat_dispersion_imag
_atom_type_scat_source
C C 0.0181 0.0091 'International Tables Vol C Tables 4.2.6.8 and 6.1.1.4'
H H 0.0000 0.0000 'International Tables Vol C Tables 4.2.6.8 and 6.1.1.4'
N N 0.0311 0.0180 'International Tables Vol C Tables 4.2.6.8 and 6.1.1.4'
O O 0.0492 0.0322 'International Tables Vol C Tables 4.2.6.8 and 6.1.1.4'

loop_
_geom_angle_atom_site_label_1
_geom_angle_atom_site_label_2
_geom_angle_atom_site_label_3
_geom_angle
C2 O1 C3 105.14(14)
C21 O4 C22 118.41(15)
C9 O5 C12 117.45(16)
C3 N1 C1 106.83(16)
C21 N2 C20 123.51(17)
C21 N2 C4 118.53(16)
C20 N2 C4 117.62(16)
N1 C1 C2 103.92(15)
N1 C1 C5 112.04(17)
C2 C1 C5 110.74(17)
N1 C1 C4 107.61(16)
C2 C1 C4 111.58(16)
C5 C1 C4 110.74(16)
O2 C2 O1 122.19(18)
O2 C2 C1 131.50(19)
O1 C2 C1 106.28(15)
N1 C3 O1 116.71(17)
N1 C3 C6 127.35(18)
O1 C3 C6 115.92(16)
N2 C4 C13 110.37(17)
N2 C4 C1 109.59(15)
C13 C4 C1 113.55(16)
N2 C4 H4 108.7(13)
C13 C4 H4 109.2(12)
C1 C4 H4 105.3(13)
C1 C5 H5A 109.5
C1 C5 H5B 109.5
H5A C5 H5B 109.5
C1 C5 H5C 109.5
H5A C5 H5C 109.5
H5B C5 H5C 109.5
C7 C6 C11 119.25(18)
C7 C6 C3 118.90(17)
C11 C6 C3 121.82(17)
C8 C7 C6 121.03(18)
C8 C7 H7 119.5
C6 C7 H7 119.5
C7 C8 C9 118.92(18)
C7 C8 H8 120.5
C9 C8 H8 120.5
O5 C9 C10 115.29(18)
O5 C9 C8 124.30(18)
C10 C9 C8 120.40(18)
C11 C10 C9 120.06(19)
C11 C10 H10 120.0
C9 C10 H10 120.0
C10 C11 C6 120.30(18)
C10 C11 H11 119.8
C6 C11 H11 119.8
O5 C12 H12A 109.5
O5 C12 H12B 109.5
H12A C12 H12B 109.5
O5 C12 H12C 109.5
H12A C12 H12C 109.5
H12B C12 H12C 109.5
C14 C13 C18 119.70(18)
C14 C13 C4 121.60(18)
C18 C13 C4 118.67(18)
C15 C14 C13 120.16(19)
C15 C14 H14 119.9
C13 C14 H14 119.9
C14 C15 C16 119.93(19)
C14 C15 H15 120.0
C16 C15 H15 120.0
C17 C16 C15 120.02(18)
C17 C16 H16 120.0
C15 C16 H16 120.0
C16 C17 C18 120.83(19)
C16 C17 H17 119.6
C18 C17 H17 119.6
C17 C18 C13 119.29(19)
C17 C18 C19 122.83(18)
C13 C18 C19 117.77(17)
C20 C19 C18 121.70(18)
C20 C19 H19 119.2
C18 C19 H19 119.2
C19 C20 N2 120.08(18)
C19 C20 H20 120.0
N2 C20 H20 120.0
O3 C21 O4 124.96(19)
O3 C21 N2 125.72(19)
O4 C21 N2 109.32(16)
C23 C22 C27 122.5(2)
C23 C22 O4 116.73(19)
C27 C22 O4 120.44(18)
C22 C23 C24 117.9(2)
C22 C23 H23 121.0
C24 C23 H23 121.0
C25 C24 C23 120.8(2)
C25 C24 H24 119.6
C23 C24 H24 119.6
C24 C25 C26 120.1(2)
C24 C25 H25 120.0
C26 C25 H25 120.0
C27 C26 C25 120.1(3)
C27 C26 H26 120.0
C25 C26 H26 120.0
C22 C27 C26 118.6(2)
C22 C27 H27 120.7
C26 C27 H27 120.7

loop_
_geom_bond_atom_site_label_1
_geom_bond_atom_site_label_2
_geom_bond_distance
O1 C2 1.386(2)
O1 C3 1.407(2)
O2 C2 1.191(2)
O3 C21 1.202(2)
O4 C21 1.357(2)
O4 C22 1.403(2)
O5 C9 1.368(2)
O5 C12 1.427(2)
N1 C3 1.268(3)
N1 C1 1.459(2)
N2 C21 1.377(2)
N2 C20 1.412(3)
N2 C4 1.468(3)
C1 C2 1.523(3)
C1 C5 1.525(3)
C1 C4 1.585(3)
C3 C6 1.462(3)
C4 C13 1.508(3)
C4 H4 1.02(2)
C5 H5A 0.9800
C5 H5B 0.9800
C5 H5C 0.9800
C6 C7 1.386(3)
C6 C11 1.396(3)
C7 C8 1.385(3)
C7 H7 0.9500
C8 C9 1.396(3)
C8 H8 0.9500
C9 C10 1.387(3)
C10 C11 1.376(3)
C10 H10 0.9500
C11 H11 0.9500
C12 H12A 0.9800
C12 H12B 0.9800
C12 H12C 0.9800
C13 C14 1.394(3)
C13 C18 1.408(3)
C14 C15 1.391(3)
C14 H14 0.9500
C15 C16 1.393(3)
C15 H15 0.9500
C16 C17 1.382(3)
C16 H16 0.9500
C17 C18 1.389(3)
C17 H17 0.9500
C18 C19 1.453(3)
C19 C20 1.332(3)
C19 H19 0.9500
C20 H20 0.9500
C22 C23 1.376(3)
C22 C27 1.379(3)
C23 C24 1.390(3)
C23 H23 0.9500
C24 C25 1.373(4)
C24 H24 0.9500
C25 C26 1.385(4)
C25 H25 0.9500
C26 C27 1.384(3)
C26 H26 0.9500
C27 H27 0.9500

loop_
_geom_torsion_atom_site_label_1
_geom_torsion_atom_site_label_2
_geom_torsion_atom_site_label_3
_geom_torsion_atom_site_label_4
_geom_torsion
C3 N1 C1 C2 8.8(2)
C3 N1 C1 C5 128.40(19)
C3 N1 C1 C4 -109.64(18)
C3 O1 C2 O2 -170.05(19)
C3 O1 C2 C1 8.34(19)
N1 C1 C2 O2 167.6(2)
C5 C1 C2 O2 47.1(3)
C4 C1 C2 O2 -76.8(3)
N1 C1 C2 O1 -10.6(2)
C5 C1 C2 O1 -131.09(17)
C4 C1 C2 O1 105.06(18)
C1 N1 C3 O1 -4.1(2)
C1 N1 C3 C6 177.9(2)
C2 O1 C3 N1 -3.0(2)
C2 O1 C3 C6 175.19(17)
C21 N2 C4 C13 143.97(17)
C20 N2 C4 C13 -42.6(2)
C21 N2 C4 C1 -90.26(19)
C20 N2 C4 C1 83.2(2)
N1 C1 C4 N2 49.1(2)
C2 C1 C4 N2 -64.3(2)
C5 C1 C4 N2 171.90(16)
N1 C1 C4 C13 173.07(16)
C2 C1 C4 C13 59.7(2)
C5 C1 C4 C13 -64.2(2)
N1 C3 C6 C7 10.9(3)
O1 C3 C6 C7 -167.04(18)
N1 C3 C6 C11 -170.9(2)
O1 C3 C6 C11 11.1(3)
C11 C6 C7 C8 -1.2(3)
C3 C6 C7 C8 177.02(19)
C6 C7 C8 C9 -0.2(3)
C12 O5 C9 C10 176.52(19)
C12 O5 C9 C8 -3.5(3)
C7 C8 C9 O5 -178.3(2)
C7 C8 C9 C10 1.7(3)
O5 C9 C10 C11 178.1(2)
C8 C9 C10 C11 -1.9(3)
C9 C10 C11 C6 0.5(3)
C7 C6 C11 C10 1.0(3)
C3 C6 C11 C10 -177.14(19)
N2 C4 C13 C14 -147.91(18)
C1 C4 C13 C14 88.6(2)
N2 C4 C13 C18 34.1(2)
C1 C4 C13 C18 -89.4(2)
C18 C13 C14 C15 1.9(3)
C4 C13 C14 C15 -176.09(19)
C13 C14 C15 C16 0.6(3)
C14 C15 C16 C17 -2.1(3)
C15 C16 C17 C18 1.2(3)
C16 C17 C18 C13 1.3(3)
C16 C17 C18 C19 -174.85(19)
C14 C13 C18 C17 -2.8(3)
C4 C13 C18 C17 175.24(18)
C14 C13 C18 C19 173.51(18)
C4 C13 C18 C19 -8.5(3)
C17 C18 C19 C20 163.9(2)
C13 C18 C19 C20 -12.3(3)
C18 C19 C20 N2 4.0(3)
C21 N2 C20 C19 -161.61(19)
C4 N2 C20 C19 25.3(3)
C22 O4 C21 O3 0.3(3)
C22 O4 C21 N2 179.91(16)
C20 N2 C21 O3 172.37(19)
C4 N2 C21 O3 -14.6(3)
C20 N2 C21 O4 -7.3(2)
C4 N2 C21 O4 165.78(15)
C21 O4 C22 C23 116.1(2)
C21 O4 C22 C27 -70.5(3)
C27 C22 C23 C24 -1.6(3)
O4 C22 C23 C24 171.58(19)
C22 C23 C24 C25 1.6(3)
C23 C24 C25 C26 -0.8(4)
C24 C25 C26 C27 0.0(4)
C23 C22 C27 C26 0.8(3)
O4 C22 C27 C26 -172.1(2)
C25 C26 C27 C22 0.0(3)
